data_2014729
loop_
_publ_author_name
'Wardell, James L.'
'Skakle, Janet M. S.'
'Low, John N.'
'Glidewell, Christopher'

_publ_section_title
;
 Hydrogen-bonded sheets in (<i>E</i>)-2-nitrobenzaldehyde
 4-nitrophenylhydrazone and a hydrogen-bonded framework structure in
 (<i>E</i>)-4-nitrobenzaldehyde 4-nitrophenylhydrazone
;
_journal_issue 1
_journal_name_full 'Acta Crystallographica Section C'
_journal_page_first o10
_journal_page_last o14
_journal_paper_doi 10.1107/S0108270104028483
_journal_volume 61
_journal_year 2005
_chemical_formula_iupac 'C13 H10 N4 O4'
_chemical_formula_moiety 'C13 H10 N4 O4'
_chemical_formula_sum 'C13 H10 N4 O4'
_chemical_formula_weight 286.25
_chemical_name_systematic
;
(E)-2-Nitrobenzaldehyde 4-nitrophenylhydrazone
;
_space_group_IT_number 14
_symmetry_cell_setting monoclinic
_symmetry_space_group_name_Hall '-P 2yn'
_symmetry_space_group_name_H-M 'P 1 21/n 1'
_atom_sites_solution_hydrogens geom
_atom_sites_solution_primary direct
_atom_sites_solution_secondary difmap
_cell_angle_alpha 90.00
_cell_angle_beta 92.624(2)
_cell_angle_gamma 90.00
_cell_formula_units_Z 4
_cell_length_a 7.1134(2)
_cell_length_b 12.0842(5)
_cell_length_c 14.3190(6)
_cell_measurement_reflns_used 2798
_cell_measurement_temperature 120(2)
_cell_measurement_theta_max 27.45
_cell_measurement_theta_min 3.14
_cell_volume 1229.57(8)
_computing_cell_refinement 'DENZO--SMN (Otwinowski & Minor, 1997)'
_computing_data_collection 'KappaCCD Server Software (Nonius, 1997)'
_computing_data_reduction 'DENZO--SMN '
_computing_molecular_graphics 'PLATON (Spek, 2003)'
_computing_publication_material 'SHELXL97 and PRPKAPPA (Ferguson, 1999)'
_computing_structure_refinement 'OSCAIL  and SHELXL97 (Sheldrick, 1997)'
_computing_structure_solution 'OSCAIL (McArdle, 2003) and SHELXS97 (Sheldrick, 1997)'
_diffrn_ambient_temperature 120(2)
_diffrn_measured_fraction_theta_full 0.995
_diffrn_measured_fraction_theta_max 0.995
_diffrn_measurement_device_type 'Nonius KappaCCD'
_diffrn_measurement_method '\f scans, and \w scans with \k offsets'
_diffrn_radiation_monochromator graphite
_diffrn_radiation_source 'rotating anode'
_diffrn_radiation_type 'Mo K\a'
_diffrn_radiation_wavelength 0.71073
_diffrn_reflns_av_R_equivalents 0.0404
_diffrn_reflns_av_sigmaI/netI 0.0326
_diffrn_reflns_limit_h_max 9
_diffrn_reflns_limit_h_min -9
_diffrn_reflns_limit_k_max 15
_diffrn_reflns_limit_k_min -15
_diffrn_reflns_limit_l_max 18
_diffrn_reflns_limit_l_min -18
_diffrn_reflns_number 16111
_diffrn_reflns_theta_full 27.45
_diffrn_reflns_theta_max 27.45
_diffrn_reflns_theta_min 3.14
_diffrn_standards_decay_% negligible
_exptl_absorpt_coefficient_mu 0.118
_exptl_absorpt_correction_T_max 0.987
_exptl_absorpt_correction_T_min 0.951
_exptl_absorpt_correction_type multi-scan
_exptl_absorpt_process_details '(SORTAV; Blessing, 1995, 1997)'
_exptl_crystal_colour colourless
_exptl_crystal_density_diffrn 1.546
_exptl_crystal_density_method 'not measured'
_exptl_crystal_description plate
_exptl_crystal_F_000 592
_exptl_crystal_size_max 0.36
_exptl_crystal_size_mid 0.12
_exptl_crystal_size_min 0.11
_refine_diff_density_max 0.178
_refine_diff_density_min -0.286
_refine_ls_extinction_method none
_refine_ls_goodness_of_fit_ref 1.018
_refine_ls_hydrogen_treatment constr
_refine_ls_matrix_type full
_refine_ls_number_parameters 190
_refine_ls_number_reflns 2798
_refine_ls_number_restraints 0
_refine_ls_restrained_S_all 1.018
_refine_ls_R_factor_all 0.0554
_refine_ls_R_factor_gt 0.0413
_refine_ls_shift/su_max 0.000
_refine_ls_shift/su_mean 0.000
_refine_ls_structure_factor_coef Fsqd
_refine_ls_weighting_details 'w=1/[\s^2^(Fo^2^)+(0.0642P)^2^+0.2415P] where P=(Fo^2^+2Fc^2^)/3'
_refine_ls_weighting_scheme calc
_refine_ls_wR_factor_gt 0.1032
_refine_ls_wR_factor_ref 0.1116
_reflns_number_gt 2244
_reflns_number_total 2798
_reflns_threshold_expression I>2\s(I)
_cod_data_source_file sk1791.cif
_cod_data_source_block I
_cod_depositor_comments
;
The following automatic conversions were performed:

'_exptl_absorpt_correction_type' value 'Multi-scan' changed to
'multi-scan' according to
/home/saulius/struct/CIF-dictionaries/cif_core.dic dictionary named
'cif_core.dic' version 2.4.1 from 2010-06-29.

Automatic conversion script
Id: cif_fix_values 1715 2011-07-08 13:25:40Z adriana 
;
_cod_original_sg_symbol_H-M 'P 21/n'
_cod_database_code 2014729
_cod_database_fobs_code 2014729

loop_
_symmetry_equiv_pos_as_xyz
'x, y, z'
'x+1/2, -y+1/2, z+1/2'
'-x, -y, -z'
'-x-1/2, y-1/2, -z-1/2'

loop_
_atom_site_label
_atom_site_fract_x
_atom_site_fract_y
_atom_site_fract_z
_atom_site_U_iso_or_equiv
_atom_site_adp_type
_atom_site_calc_flag
_atom_site_refinement_flags
_atom_site_occupancy
_atom_site_disorder_assembly
_atom_site_disorder_group
_atom_site_type_symbol
O21 0.73241(15) 0.33101(8) 0.82298(7) 0.0320(3) Uani d . 1 . . O
O22 0.70871(16) 0.16840(9) 0.88338(7) 0.0343(3) Uani d . 1 . . O
O41 -0.00609(14) 0.81117(8) 0.30158(6) 0.0270(2) Uani d . 1 . . O
O42 0.03642(14) 0.94804(8) 0.39777(7) 0.0278(2) Uani d . 1 . . O
N1 0.34709(16) 0.55738(9) 0.64646(8) 0.0223(3) Uani d . 1 . . N
N2 0.36844(15) 0.44833(9) 0.62764(8) 0.0215(3) Uani d . 1 . . N
N4 0.04478(14) 0.84879(9) 0.37967(7) 0.0211(3) Uani d . 1 . . N
N12 0.67585(16) 0.23528(9) 0.82027(8) 0.0230(3) Uani d . 1 . . N
C1 0.27104(17) 0.62700(11) 0.57939(9) 0.0193(3) Uani d . 1 . . C
C2 0.26017(18) 0.74045(11) 0.60029(9) 0.0208(3) Uani d . 1 . . C
C3 0.18288(18) 0.81329(11) 0.53564(9) 0.0203(3) Uani d . 1 . . C
C4 0.11711(17) 0.77266(10) 0.44916(9) 0.0188(3) Uani d . 1 . . C
C5 0.12580(18) 0.66068(11) 0.42772(9) 0.0221(3) Uani d . 1 . . C
C6 0.20225(18) 0.58757(11) 0.49214(9) 0.0220(3) Uani d . 1 . . C
C11 0.47066(17) 0.27057(10) 0.67573(9) 0.0190(3) Uani d . 1 . . C
C12 0.56730(18) 0.19667(11) 0.73658(9) 0.0199(3) Uani d . 1 . . C
C13 0.57388(18) 0.08369(11) 0.71966(9) 0.0230(3) Uani d . 1 . . C
C14 0.48742(19) 0.04096(11) 0.63951(10) 0.0249(3) Uani d . 1 . . C
C15 0.39468(18) 0.11216(12) 0.57631(9) 0.0239(3) Uani d . 1 . . C
C16 0.38577(18) 0.22401(11) 0.59457(9) 0.0217(3) Uani d . 1 . . C
C17 0.44610(17) 0.38921(11) 0.69311(9) 0.0204(3) Uani d . 1 . . C
H1 0.3822 0.5835 0.7019 0.027 Uiso calc R 1 . . H
H2 0.3065 0.7669 0.6594 0.025 Uiso calc R 1 . . H
H3 0.1744 0.8899 0.5497 0.024 Uiso calc R 1 . . H
H5 0.0788 0.6348 0.3685 0.027 Uiso calc R 1 . . H
H6 0.2086 0.5109 0.4779 0.026 Uiso calc R 1 . . H
H13 0.6378 0.0360 0.7632 0.028 Uiso calc R 1 . . H
H14 0.4910 -0.0363 0.6275 0.030 Uiso calc R 1 . . H
H15 0.3372 0.0835 0.5202 0.029 Uiso calc R 1 . . H
H16 0.3202 0.2709 0.5509 0.026 Uiso calc R 1 . . H
H17 0.4865 0.4214 0.7512 0.024 Uiso calc R 1 . . H

loop_
_atom_site_aniso_label
_atom_site_aniso_U_11
_atom_site_aniso_U_22
_atom_site_aniso_U_33
_atom_site_aniso_U_12
_atom_site_aniso_U_13
_atom_site_aniso_U_23
O21 0.0377(6) 0.0190(5) 0.0378(6) -0.0018(4) -0.0135(5) -0.0019(4)
O22 0.0467(6) 0.0292(6) 0.0258(5) 0.0021(5) -0.0105(5) 0.0073(4)
O41 0.0319(5) 0.0292(6) 0.0193(5) 0.0025(4) -0.0051(4) 0.0021(4)
O42 0.0350(5) 0.0184(5) 0.0297(5) 0.0045(4) -0.0004(4) 0.0032(4)
N1 0.0322(6) 0.0145(6) 0.0197(6) 0.0023(4) -0.0055(4) -0.0007(4)
N2 0.0253(6) 0.0161(6) 0.0230(6) 0.0016(4) -0.0012(4) 0.0001(4)
N4 0.0210(5) 0.0212(6) 0.0210(6) 0.0018(4) 0.0006(4) 0.0023(4)
N12 0.0252(6) 0.0213(6) 0.0222(6) 0.0032(4) -0.0029(4) 0.0006(5)
C1 0.0208(6) 0.0174(7) 0.0197(6) 0.0001(5) -0.0002(5) 0.0016(5)
C2 0.0250(6) 0.0185(7) 0.0186(6) -0.0012(5) -0.0017(5) -0.0012(5)
C3 0.0229(6) 0.0155(6) 0.0225(6) -0.0007(5) 0.0012(5) -0.0009(5)
C4 0.0199(6) 0.0179(7) 0.0185(6) 0.0016(5) -0.0008(5) 0.0029(5)
C5 0.0258(7) 0.0215(7) 0.0187(6) -0.0001(5) -0.0019(5) -0.0022(5)
C6 0.0283(7) 0.0148(6) 0.0227(7) 0.0007(5) -0.0013(5) -0.0019(5)
C11 0.0204(6) 0.0170(6) 0.0196(6) 0.0000(5) 0.0013(5) 0.0006(5)
C12 0.0216(6) 0.0190(6) 0.0190(6) -0.0010(5) -0.0005(5) 0.0008(5)
C13 0.0239(7) 0.0183(7) 0.0266(7) 0.0017(5) 0.0013(5) 0.0043(5)
C14 0.0269(7) 0.0161(7) 0.0319(7) -0.0007(5) 0.0029(6) -0.0035(5)
C15 0.0238(7) 0.0236(7) 0.0241(7) -0.0016(5) 0.0001(5) -0.0055(5)
C16 0.0222(6) 0.0216(7) 0.0211(6) 0.0005(5) -0.0006(5) 0.0006(5)
C17 0.0233(6) 0.0189(7) 0.0188(6) -0.0003(5) -0.0023(5) 0.0004(5)

loop_
_atom_type_symbol
_atom_type_description
_atom_type_scat_dispersion_real
_atom_type_scat_dispersion_imag
_atom_type_scat_source
C C 0.0033 0.0016 'International Tables Vol C Tables 4.2.6.8 and 6.1.1.4'
H H 0.0000 0.0000 'International Tables Vol C Tables 4.2.6.8 and 6.1.1.4'
N N 0.0061 0.0033 'International Tables Vol C Tables 4.2.6.8 and 6.1.1.4'
O O 0.0106 0.0060 'International Tables Vol C Tables 4.2.6.8 and 6.1.1.4'

loop_
_geom_angle_atom_site_label_1
_geom_angle_atom_site_label_2
_geom_angle_atom_site_label_3
_geom_angle
_geom_angle_publ_flag
N2 N1 C1 120.15(11) no
N2 N1 H1 119.9 no
C1 N1 H1 119.9 no
C17 N2 N1 116.39(11) no
N1 C1 C6 121.74(12) no
N1 C1 C2 118.26(11) no
C6 C1 C2 119.99(12) no
C3 C2 C1 120.36(12) no
C3 C2 H2 119.8 no
C1 C2 H2 119.8 no
C2 C3 C4 118.75(12) no
C2 C3 H3 120.6 no
C4 C3 H3 120.6 no
C5 C4 C3 121.54(12) no
C5 C4 N4 119.33(11) no
C3 C4 N4 119.09(11) no
O42 N4 O41 122.05(11) no
O42 N4 C4 119.95(11) no
O41 N4 C4 117.99(11) no
C6 C5 C4 119.93(12) no
C6 C5 H5 120.0 no
C4 C5 H5 120.0 no
C5 C6 C1 119.42(12) no
C5 C6 H6 120.3 no
C1 C6 H6 120.3 no
N2 C17 C11 118.08(12) no
N2 C17 H17 121.0 no
C11 C17 H17 121.0 no
C16 C11 C12 116.01(12) no
C16 C11 C17 118.85(11) no
C12 C11 C17 125.08(11) no
C13 C12 C11 122.45(12) no
C13 C12 N12 115.69(11) no
C11 C12 N12 121.80(11) no
O21 N12 O22 123.21(12) no
O21 N12 C12 118.99(11) no
O22 N12 C12 117.78(11) no
C14 C13 C12 119.79(12) no
C14 C13 H13 120.1 no
C12 C13 H13 120.1 no
C13 C14 C15 119.33(12) no
C13 C14 H14 120.3 no
C15 C14 H14 120.3 no
C16 C15 C14 120.46(12) no
C16 C15 H15 119.8 no
C14 C15 H15 119.8 no
C15 C16 C11 121.91(12) no
C15 C16 H16 119.0 no
C11 C16 H16 119.0 no

loop_
_geom_bond_atom_site_label_1
_geom_bond_atom_site_label_2
_geom_bond_site_symmetry_2
_geom_bond_distance
_geom_bond_publ_flag
C1 C6 . 1.4040(18) no
C1 C2 . 1.4062(18) y
C2 C3 . 1.3737(18) y
C3 C4 . 1.3929(18) y
C4 C5 . 1.3895(18) y
C5 C6 . 1.3716(19) y
C4 N4 . 1.4334(16) y
N4 O41 . 1.2453(14) y
N4 O42 . 1.2290(14) y
C1 N1 . 1.3694(16) y
N1 N2 . 1.3550(15) y
C11 C12 . 1.4051(18) y
C12 C13 . 1.3877(18) y
C13 C14 . 1.3775(19) y
C14 C15 . 1.393(2) y
C15 C16 . 1.3787(19) y
C16 C11 . 1.4027(18) y
C12 N12 . 1.4716(16) y
N12 O21 . 1.2248(15) y
N12 O22 . 1.2268(15) y
C11 C17 . 1.4669(18) y
C17 N2 . 1.2834(17) y
N1 H1 . 0.88 no
C2 H2 . 0.95 no
C3 H3 . 0.95 no
C5 H5 . 0.95 no
C6 H6 . 0.95 no
C17 H17 . 0.95 no
C13 H13 . 0.95 no
C14 H14 . 0.95 no
C15 H15 . 0.95 no
C16 H16 . 0.95 no

loop_
_geom_hbond_atom_site_label_D
_geom_hbond_atom_site_label_H
_geom_hbond_atom_site_label_A
_geom_hbond_site_symmetry_A
_geom_hbond_distance_DH
_geom_hbond_distance_HA
_geom_hbond_distance_DA
_geom_hbond_angle_DHA
_geom_hbond_publ_flag
N1 H1 O41 2_565 0.88 2.05 2.8871(14) 160 y
C2 H2 O41 2_565 0.95 2.56 3.3201(16) 137 y
C6 H6 O22 2_454 0.95 2.55 3.4644(17) 160 y
C16 H16 O22 2_454 0.95 2.60 3.4746(17) 154 y

loop_
_geom_torsion_atom_site_label_1
_geom_torsion_atom_site_label_2
_geom_torsion_atom_site_label_3
_geom_torsion_atom_site_label_4
_geom_torsion
_geom_torsion_publ_flag
C1 N1 N2 C17 177.91(12) y
N2 N1 C1 C2 -176.85(11) y
C3 C4 N4 O41 177.11(11) y
N1 N2 C17 C11 179.60(11) y
N2 C17 C11 C12 174.12(12) y
C13 C12 N12 O21 154.42(12) y
